data_2312150
loop_
_publ_author_name
'Murtaza, Ghulam'
'Khan, Majid'
'Farooq, Saba'
'Choudhary, M. Iqbal'
'Yousuf, Sammer'

_publ_section_title
;
 New cocrystals of heterocyclic drugs: structural, antileishmanial,
 larvicidal and urease inhibition studies.
;
_journal_coeditor_code EF3042
_journal_issue 'Pt 6'
_journal_name_full 'Acta crystallographica. Section C, Structural chemistry'
_journal_page_first 237
_journal_page_last 248
_journal_paper_doi 10.1107/S2053229623003753
_journal_volume 79
_journal_year 2023
_chemical_formula_iupac 'C15 H12 N2 O1, C6 H6 N2 O1'
_chemical_formula_moiety 'C15 H12 N2 O1, C6 H6 N2 O1'
_chemical_formula_sum 'C21 H18 N4 O2'
_chemical_formula_weight 358.39
_chemical_name_common
;
Carbamazepine--nicotinamide (1/1)
;
_chemical_name_systematic
'2-Azatricyclo[9.4.0.0^3,8^]pentadeca-1(11),3,5,7,9,12,14-heptaene-2-carboxamide; pyridine-3-carboxamide'
_space_group_crystal_system monoclinic
_space_group_IT_number 14
_space_group_name_Hall '-P 2yn'
_space_group_name_H-M_alt 'P 1 21/n 1'
_atom_sites_solution_hydrogens geom
_audit_creation_method SHELXL-2018/3
_cell_angle_alpha 90
_cell_angle_beta 91.090(2)
_cell_angle_gamma 90
_cell_formula_units_Z 4
_cell_length_a 5.12360(10)
_cell_length_b 17.7396(5)
_cell_length_c 19.7236(6)
_cell_measurement_reflns_used 7391
_cell_measurement_temperature 285(2)
_cell_measurement_theta_max 68.22
_cell_measurement_theta_min 3.35
_cell_volume 1792.37(8)
_computing_cell_refinement
;
SAINT (Bruker, 2016)
;
_computing_data_collection
;
APEX3 (Bruker, 2016)
;
_computing_data_reduction
;
SAINT (Bruker, 2016)
;
_computing_molecular_graphics
;
ORTEP-3 for Windows (Farrugia, 2012) and
Mercury (Macrae <i>et al.</i>,  2020)
;
_computing_publication_material
;
PLATON (Spek, 2020)
;
_computing_structure_refinement
;
SHELXL2018 (Sheldrick, 2015<i>b</i>)
;
_computing_structure_solution
;
SHELXT2014 (Sheldrick, 2015<i>a</i>)
;
_diffrn_ambient_temperature 285(2)
_diffrn_measured_fraction_theta_full 1.000
_diffrn_measured_fraction_theta_max 1.000
_diffrn_measurement_device_type 'Bruker APEXII CCD'
_diffrn_measurement_method '\f and \w scans'
_diffrn_radiation_type CuK\a
_diffrn_radiation_wavelength 1.54178
_diffrn_reflns_av_R_equivalents 0.0704
_diffrn_reflns_av_unetI/netI 0.0345
_diffrn_reflns_limit_h_max 5
_diffrn_reflns_limit_h_min -6
_diffrn_reflns_limit_k_max 21
_diffrn_reflns_limit_k_min -21
_diffrn_reflns_limit_l_max 23
_diffrn_reflns_limit_l_min -23
_diffrn_reflns_number 24350
_diffrn_reflns_theta_full 67.679
_diffrn_reflns_theta_max 68.237
_diffrn_reflns_theta_min 3.351
_diffrn_source Cu
_exptl_absorpt_coefficient_mu 0.714
_exptl_absorpt_correction_T_max 0.965
_exptl_absorpt_correction_T_min 0.749
_exptl_absorpt_correction_type multi-scan
_exptl_absorpt_process_details
;
(SADABS; Bruker, 2016)
;
_exptl_crystal_colour colourless
_exptl_crystal_density_diffrn 1.328
_exptl_crystal_description needle
_exptl_crystal_F_000 752
_exptl_crystal_size_max 0.430
_exptl_crystal_size_mid 0.060
_exptl_crystal_size_min 0.050
_refine_diff_density_max 0.199
_refine_diff_density_min -0.153
_refine_ls_extinction_coef 0.0104(6)
_refine_ls_extinction_expression Fc^*^=kFc[1+0.001xFc^2^\l^3^/sin(2\q)]^-1/4^
_refine_ls_extinction_method
;
SHELXL2018 (Sheldrick, 2015<i>b</i>)
;
_refine_ls_goodness_of_fit_ref 1.048
_refine_ls_hydrogen_treatment constr
_refine_ls_matrix_type full
_refine_ls_number_parameters 254
_refine_ls_number_reflns 3284
_refine_ls_number_restraints 0
_refine_ls_restrained_S_all 1.048
_refine_ls_R_factor_all 0.0575
_refine_ls_R_factor_gt 0.0404
_refine_ls_shift/su_max 0.001
_refine_ls_shift/su_mean 0.000
_refine_ls_structure_factor_coef Fsqd
_refine_ls_weighting_details 'w=1/[\s^2^(Fo^2^)+(0.0489P)^2^+0.3659P] where P=(Fo^2^+2Fc^2^)/3'
_refine_ls_weighting_scheme calc
_refine_ls_wR_factor_gt 0.0979
_refine_ls_wR_factor_ref 0.1070
_reflns_number_gt 2538
_reflns_number_total 3284
_reflns_threshold_expression 'I > 2\s(I)'
_cod_data_source_file ef3042sup1.cif
_cod_data_source_block CBZNA
_cod_original_sg_symbol_H-M 'P 21/n'
_cod_database_code 2312150
_shelx_space_group_comment
;
The symmetry employed for this shelxl refinement is uniquely defined
by the following loop, which should always be used as a source of
symmetry information in preference to the above space-group names.
They are only intended as comments.
;
_shelx_estimated_absorpt_t_min 0.749
_shelx_estimated_absorpt_t_max 0.965

loop_
_space_group_symop_operation_xyz
'x, y, z'
'-x+1/2, y+1/2, -z+1/2'
'-x, -y, -z'
'x-1/2, -y-1/2, z-1/2'

loop_
_atom_site_type_symbol
_atom_site_label
_atom_site_fract_x
_atom_site_fract_y
_atom_site_fract_z
_atom_site_U_iso_or_equiv
_atom_site_adp_type
_atom_site_calc_flag
_atom_site_occupancy
_atom_site_disorder_assembly
_atom_site_disorder_group
O O1 0.1862(2) 0.42226(7) 0.96461(5) 0.0430(3) Uani d 1 . .
O O2 0.6747(2) 0.44075(10) 0.79846(7) 0.0688(5) Uani d 1 . .
N N1 0.4204(2) 0.35826(7) 1.04406(6) 0.0349(3) Uani d 1 . .
N N2 0.2242(3) 0.47186(8) 1.06930(7) 0.0422(3) Uani d 1 . .
H H2A 0.130777 0.510352 1.058187 0.051 Uiso calc 1 . .
H H2B 0.286674 0.467752 1.109909 0.051 Uiso calc 1 . .
N N3 0.2544(3) 0.41713(9) 0.81963(7) 0.0526(4) Uani d 1 . .
H H3A 0.285876 0.410758 0.862227 0.063 Uiso calc 1 . .
H H3B 0.097627 0.412692 0.803764 0.063 Uiso calc 1 . .
N N4 0.4948(3) 0.50177(10) 0.59960(9) 0.0636(5) Uani d 1 . .
C C1 0.4645(3) 0.29815(9) 0.99719(8) 0.0378(4) Uani d 1 . .
C C2 0.6552(4) 0.30634(12) 0.94927(9) 0.0520(5) Uani d 1 . .
H H2 0.749347 0.350979 0.946162 0.062 Uiso calc 1 A 1
C C6 0.3118(3) 0.23352(9) 1.00050(8) 0.0438(4) Uani d 1 . .
C C7 0.1186(4) 0.22180(10) 1.05276(10) 0.0511(5) Uani d 1 . .
H H7 -0.029486 0.194580 1.039964 0.061 Uiso calc 1 . .
C C8 0.1302(3) 0.24575(10) 1.11695(10) 0.0486(4) Uani d 1 . .
H H8 -0.008866 0.232326 1.144076 0.058 Uiso calc 1 . .
C C9 0.3359(3) 0.29050(9) 1.14929(8) 0.0396(4) Uani d 1 . .
C C10 0.3932(4) 0.28115(12) 1.21833(9) 0.0551(5) Uani d 1 . .
H H10 0.294871 0.247486 1.243431 0.066 Uiso calc 1 . .
C C11 0.5913(4) 0.32056(13) 1.24990(9) 0.0595(5) Uani d 1 . .
H H11 0.627583 0.312736 1.295738 0.071 Uiso calc 1 . .
C C12 0.7367(4) 0.37161(12) 1.21404(10) 0.0546(5) Uani d 1 . .
H H12 0.870995 0.398217 1.235547 0.065 Uiso calc 1 . .
C C13 0.6823(3) 0.38310(10) 1.14620(9) 0.0439(4) Uani d 1 . .
H H13 0.780110 0.417609 1.121882 0.053 Uiso calc 1 . .
C C14 0.4831(3) 0.34357(9) 1.11406(8) 0.0343(4) Uani d 1 . .
C C15 0.2723(3) 0.41856(9) 1.02357(7) 0.0320(3) Uani d 1 . .
C C16 0.4473(3) 0.43376(11) 0.77845(8) 0.0439(4) Uani d 1 . .
C C18 0.5341(3) 0.48934(11) 0.66573(9) 0.0520(5) Uani d 1 . .
H H18 0.676869 0.512568 0.686735 0.062 Uiso calc 1 . .
C C19 0.2914(4) 0.46768(12) 0.57056(10) 0.0562(5) Uani d 1 . .
H H19 0.262149 0.474576 0.524291 0.067 Uiso calc 1 . .
C C20 0.1230(4) 0.42305(12) 0.60506(10) 0.0575(5) Uani d 1 . .
H H20 -0.019067 0.400986 0.582744 0.069 Uiso calc 1 . .
C C21 0.1656(3) 0.41096(11) 0.67333(9) 0.0475(4) Uani d 1 . .
H H21 0.052700 0.380629 0.697657 0.057 Uiso calc 1 . .
C C17 0.3775(3) 0.44437(9) 0.70518(8) 0.0369(4) Uani d 1 . .
C C3 0.704(11) 0.246(3) 0.905(3) 0.068(3) Uani d 0.5 B 1
H H3 0.843787 0.246477 0.875547 0.081 Uiso calc 0.5 B 1
C C4 0.515(3) 0.1771(10) 0.9081(10) 0.055(2) Uani d 0.5 B 1
H H4 0.531019 0.137919 0.877164 0.066 Uiso calc 0.5 B 1
C C5 0.332(7) 0.174(3) 0.954(3) 0.058(3) Uani d 0.5 B 1
H H5 0.217301 0.133485 0.955199 0.070 Uiso calc 0.5 B 1
C C3A 0.689(10) 0.254(3) 0.901(3) 0.068(3) Uani d 0.5 B 2
H H3A1 0.802949 0.264367 0.866103 0.081 Uiso calc 0.5 B 2
C C4A 0.579(3) 0.1937(10) 0.9008(10) 0.055(2) Uani d 0.5 B 2
H H4A 0.621450 0.156501 0.869633 0.066 Uiso calc 0.5 B 2
C C5A 0.377(7) 0.181(3) 0.950(3) 0.058(3) Uani d 0.5 B 2
H H5A 0.286542 0.135350 0.948684 0.070 Uiso calc 0.5 B 2

loop_
_atom_site_aniso_label
_atom_site_aniso_U_11
_atom_site_aniso_U_22
_atom_site_aniso_U_33
_atom_site_aniso_U_12
_atom_site_aniso_U_13
_atom_site_aniso_U_23
O1 0.0483(6) 0.0515(7) 0.0289(6) 0.0110(5) -0.0023(5) 0.0027(5)
O2 0.0379(6) 0.1245(13) 0.0438(8) 0.0005(7) -0.0053(5) -0.0027(8)
N1 0.0434(7) 0.0351(7) 0.0260(7) 0.0026(5) -0.0017(5) 0.0008(5)
N2 0.0510(8) 0.0406(8) 0.0349(8) 0.0102(6) -0.0050(6) -0.0018(6)
N3 0.0430(7) 0.0855(12) 0.0295(8) 0.0001(7) 0.0013(6) 0.0030(7)
N4 0.0708(11) 0.0732(12) 0.0470(10) -0.0060(9) 0.0068(8) 0.0158(9)
C1 0.0422(8) 0.0432(9) 0.0276(8) 0.0093(7) -0.0075(6) -0.0020(7)
C2 0.0536(10) 0.0706(13) 0.0319(9) 0.0060(9) 0.0013(7) -0.0035(9)
C6 0.0541(9) 0.0399(9) 0.0369(9) 0.0083(7) -0.0144(7) -0.0026(7)
C7 0.0546(10) 0.0426(10) 0.0556(12) -0.0109(8) -0.0097(8) 0.0027(9)
C8 0.0471(9) 0.0474(11) 0.0515(11) -0.0046(8) 0.0061(8) 0.0082(9)
C9 0.0447(8) 0.0414(9) 0.0328(9) 0.0075(7) 0.0041(7) 0.0030(7)
C10 0.0674(12) 0.0635(13) 0.0347(10) 0.0044(9) 0.0054(8) 0.0091(9)
C11 0.0713(12) 0.0784(15) 0.0286(10) 0.0129(11) -0.0056(9) 0.0024(9)
C12 0.0497(10) 0.0718(14) 0.0417(10) 0.0070(9) -0.0118(8) -0.0128(10)
C13 0.0406(8) 0.0529(11) 0.0379(9) 0.0003(7) -0.0013(7) -0.0037(8)
C14 0.0366(7) 0.0380(9) 0.0283(8) 0.0076(6) 0.0001(6) -0.0011(6)
C15 0.0299(7) 0.0371(9) 0.0290(8) -0.0020(6) 0.0018(6) 0.0042(6)
C16 0.0377(8) 0.0597(11) 0.0342(9) 0.0029(7) -0.0001(7) -0.0043(8)
C18 0.0494(10) 0.0611(12) 0.0454(11) -0.0093(8) 0.0016(8) 0.0022(9)
C19 0.0646(11) 0.0695(14) 0.0346(10) 0.0123(10) -0.0001(8) 0.0040(9)
C20 0.0548(10) 0.0762(15) 0.0412(11) -0.0033(10) -0.0080(8) -0.0108(10)
C21 0.0486(9) 0.0568(11) 0.0373(10) -0.0091(8) 0.0022(7) -0.0043(8)
C17 0.0355(7) 0.0421(9) 0.0332(8) 0.0037(6) 0.0031(6) -0.0043(7)
C3 0.068(4) 0.097(8) 0.038(5) 0.027(4) -0.001(3) -0.015(4)
C4 0.068(7) 0.057(7) 0.040(4) 0.013(4) -0.002(4) -0.016(4)
C5 0.080(10) 0.041(6) 0.052(4) 0.005(6) -0.020(7) -0.011(4)
C3A 0.068(4) 0.097(8) 0.038(5) 0.027(4) -0.001(3) -0.015(4)
C4A 0.068(7) 0.057(7) 0.040(4) 0.013(4) -0.002(4) -0.016(4)
C5A 0.080(10) 0.041(6) 0.052(4) 0.005(6) -0.020(7) -0.011(4)

loop_
_atom_type_symbol
_atom_type_description
_atom_type_scat_dispersion_real
_atom_type_scat_dispersion_imag
_atom_type_scat_source
C C 0.0181 0.0091 'International Tables Vol C Tables 4.2.6.8 and 6.1.1.4'
H H 0.0000 0.0000 'International Tables Vol C Tables 4.2.6.8 and 6.1.1.4'
N N 0.0311 0.0180 'International Tables Vol C Tables 4.2.6.8 and 6.1.1.4'
O O 0.0492 0.0322 'International Tables Vol C Tables 4.2.6.8 and 6.1.1.4'

loop_
_geom_angle_atom_site_label_1
_geom_angle_atom_site_label_2
_geom_angle_atom_site_label_3
_geom_angle_site_symmetry_1
_geom_angle_site_symmetry_3
_geom_angle
_geom_angle_publ_flag
C15 N1 C1 . . 119.00(12) ?
C15 N1 C14 . . 122.59(12) ?
C1 N1 C14 . . 116.79(12) ?
C15 N2 H2A . . 120.0 ?
C15 N2 H2B . . 120.0 ?
H2A N2 H2B . . 120.0 ?
C16 N3 H3A . . 120.0 ?
C16 N3 H3B . . 120.0 ?
H3A N3 H3B . . 120.0 ?
C19 N4 C18 . . 116.74(17) ?
C2 C1 C6 . . 121.68(16) ?
C2 C1 N1 . . 119.09(16) ?
C6 C1 N1 . . 119.22(15) ?
C3A C2 C1 . . 121(3) ?
C1 C2 C3 . . 119(2) ?
C1 C2 H2 . . 120.7 ?
C3 C2 H2 . . 120.7 ?
C1 C6 C5 . . 122.7(15) ?
C1 C6 C5A . . 112.0(14) ?
C1 C6 C7 . . 122.76(15) ?
C5 C6 C7 . . 114.5(15) ?
C5A C6 C7 . . 125.2(15) ?
C8 C7 C6 . . 127.32(16) ?
C8 C7 H7 . . 116.3 ?
C6 C7 H7 . . 116.3 ?
C7 C8 C9 . . 127.38(16) ?
C7 C8 H8 . . 116.3 ?
C9 C8 H8 . . 116.3 ?
C10 C9 C14 . . 117.30(16) ?
C10 C9 C8 . . 119.92(16) ?
C14 C9 C8 . . 122.78(15) ?
C11 C10 C9 . . 121.43(18) ?
C11 C10 H10 . . 119.3 ?
C9 C10 H10 . . 119.3 ?
C10 C11 C12 . . 120.33(17) ?
C10 C11 H11 . . 119.8 ?
C12 C11 H11 . . 119.8 ?
C11 C12 C13 . . 119.68(18) ?
C11 C12 H12 . . 120.2 ?
C13 C12 H12 . . 120.2 ?
C12 C13 C14 . . 120.31(18) ?
C12 C13 H13 . . 119.8 ?
C14 C13 H13 . . 119.8 ?
C13 C14 C9 . . 120.92(15) ?
C13 C14 N1 . . 119.92(14) ?
C9 C14 N1 . . 119.14(13) ?
O1 C15 N2 . . 122.09(14) ?
O1 C15 N1 . . 120.31(14) ?
N2 C15 N1 . . 117.60(13) ?
O2 C16 N3 . . 122.65(16) ?
O2 C16 C17 . . 120.37(15) ?
N3 C16 C17 . . 116.98(14) ?
N4 C18 C17 . . 124.57(17) ?
N4 C18 H18 . . 117.7 ?
C17 C18 H18 . . 117.7 ?
N4 C19 C20 . . 123.31(18) ?
N4 C19 H19 . . 118.3 ?
C20 C19 H19 . . 118.3 ?
C19 C20 C21 . . 119.28(17) ?
C19 C20 H20 . . 120.4 ?
C21 C20 H20 . . 120.4 ?
C20 C21 C17 . . 119.19(17) ?
C20 C21 H21 . . 120.4 ?
C17 C21 H21 . . 120.4 ?
C21 C17 C18 . . 116.90(16) ?
C21 C17 C16 . . 123.97(16) ?
C18 C17 C16 . . 119.12(15) ?
C2 C3 C4 . . 117(4) ?
C2 C3 H3 . . 121.6 ?
C4 C3 H3 . . 121.6 ?
C5 C4 C3 . . 121(3) ?
C5 C4 H4 . . 119.6 ?
C3 C4 H4 . . 119.6 ?
C4 C5 C6 . . 119(3) ?
C4 C5 H5 . . 120.6 ?
C6 C5 H5 . . 120.6 ?
C4A C3A C2 . . 123(5) ?
C4A C3A H3A1 . . 118.4 ?
C2 C3A H3A1 . . 118.4 ?
C3A C4A C5A . . 118(4) ?
C3A C4A H4A . . 120.8 ?
C5A C4A H4A . . 120.8 ?
C6 C5A C4A . . 123(3) ?
C6 C5A H5A . . 118.3 ?
C4A C5A H5A . . 118.3 ?

loop_
_geom_bond_atom_site_label_1
_geom_bond_atom_site_label_2
_geom_bond_site_symmetry_2
_geom_bond_distance
_geom_bond_publ_flag
O1 C15 . 1.2376(18) ?
O2 C16 . 1.2294(19) ?
N1 C15 . 1.3683(19) ?
N1 C1 . 1.432(2) ?
N1 C14 . 1.4354(19) ?
N2 C15 . 1.333(2) ?
N2 H2A . 0.8600 ?
N2 H2B . 0.8600 ?
N3 C16 . 1.324(2) ?
N3 H3A . 0.8600 ?
N3 H3B . 0.8600 ?
N4 C19 . 1.325(3) ?
N4 C18 . 1.334(2) ?
C1 C2 . 1.380(2) ?
C1 C6 . 1.390(2) ?
C2 C3A . 1.35(6) ?
C2 C3 . 1.41(6) ?
C2 H2 . 0.9300 ?
C6 C5 . 1.40(5) ?
C6 C5A . 1.41(5) ?
C6 C7 . 1.458(3) ?
C7 C8 . 1.336(3) ?
C7 H7 . 0.9300 ?
C8 C9 . 1.457(2) ?
C8 H8 . 0.9300 ?
C9 C10 . 1.397(2) ?
C9 C14 . 1.399(2) ?
C10 C11 . 1.372(3) ?
C10 H10 . 0.9300 ?
C11 C12 . 1.377(3) ?
C11 H11 . 0.9300 ?
C12 C13 . 1.377(3) ?
C12 H12 . 0.9300 ?
C13 C14 . 1.382(2) ?
C13 H13 . 0.9300 ?
C16 C17 . 1.494(2) ?
C18 C17 . 1.382(2) ?
C18 H18 . 0.9300 ?
C19 C20 . 1.363(3) ?
C19 H19 . 0.9300 ?
C20 C21 . 1.377(3) ?
C20 H20 . 0.9300 ?
C21 C17 . 1.378(2) ?
C21 H21 . 0.9300 ?
C3 C4 . 1.56(6) ?
C3 H3 . 0.9300 ?
C4 C5 . 1.31(4) ?
C4 H4 . 0.9300 ?
C5 H5 . 0.9300 ?
C3A C4A . 1.21(6) ?
C3A H3A1 . 0.9300 ?
C4A C5A . 1.45(4) ?
C4A H4A . 0.9300 ?
C5A H5A . 0.9300 ?

loop_
_geom_hbond_atom_site_label_D
_geom_hbond_atom_site_label_H
_geom_hbond_atom_site_label_A
_geom_hbond_site_symmetry_A
_geom_hbond_distance_DH
_geom_hbond_distance_HA
_geom_hbond_distance_DA
_geom_hbond_angle_DHA
_geom_hbond_publ_flag
N2 H2A O1 3_567 0.86 2.06 2.8888(17) 161.7 yes
N2 H2B O2 3_667 0.86 2.43 3.0698(19) 131.2 yes
N3 H3A O1 . 0.86 2.10 2.8887(18) 151.8 yes
N3 H3B O2 1_455 0.86 2.22 3.0204(18) 154.0 yes
C2 H2^a^ O1 1_655 0.93 2.59 3.419(2) 148.7 yes
C13 H13 N2 1_655 0.93 2.70 3.556(2) 154.2 yes

loop_
_geom_torsion_atom_site_label_1
_geom_torsion_atom_site_label_2
_geom_torsion_atom_site_label_3
_geom_torsion_atom_site_label_4
_geom_torsion_site_symmetry_1
_geom_torsion_site_symmetry_2
_geom_torsion_site_symmetry_3
_geom_torsion_site_symmetry_4
_geom_torsion
_geom_torsion_publ_flag
C15 N1 C1 C2 . . . . 80.65(18) ?
C14 N1 C1 C2 . . . . -113.45(16) ?
C15 N1 C1 C6 . . . . -98.48(17) ?
C14 N1 C1 C6 . . . . 67.43(18) ?
C6 C1 C2 C3A . . . . 4(2) ?
N1 C1 C2 C3A . . . . -175(2) ?
C6 C1 C2 C3 . . . . -3(2) ?
N1 C1 C2 C3 . . . . 177(2) ?
C2 C1 C6 C5 . . . . -3(3) ?
N1 C1 C6 C5 . . . . 176(3) ?
C2 C1 C6 C5A . . . . 0(2) ?
N1 C1 C6 C5A . . . . 179(2) ?
C2 C1 C6 C7 . . . . 176.72(16) ?
N1 C1 C6 C7 . . . . -4.2(2) ?
C1 C6 C7 C8 . . . . -33.0(3) ?
C5 C6 C7 C8 . . . . 147(2) ?
C5A C6 C7 C8 . . . . 143(3) ?
C6 C7 C8 C9 . . . . 1.4(3) ?
C7 C8 C9 C10 . . . . -148.59(19) ?
C7 C8 C9 C14 . . . . 31.3(3) ?
C14 C9 C10 C11 . . . . -2.1(3) ?
C8 C9 C10 C11 . . . . 177.82(18) ?
C9 C10 C11 C12 . . . . 1.1(3) ?
C10 C11 C12 C13 . . . . 0.1(3) ?
C11 C12 C13 C14 . . . . -0.1(3) ?
C12 C13 C14 C9 . . . . -1.0(2) ?
C12 C13 C14 N1 . . . . 177.31(15) ?
C10 C9 C14 C13 . . . . 2.0(2) ?
C8 C9 C14 C13 . . . . -177.86(16) ?
C10 C9 C14 N1 . . . . -176.29(15) ?
C8 C9 C14 N1 . . . . 3.8(2) ?
C15 N1 C14 C13 . . . . -79.81(19) ?
C1 N1 C14 C13 . . . . 114.83(16) ?
C15 N1 C14 C9 . . . . 98.52(17) ?
C1 N1 C14 C9 . . . . -66.83(18) ?
C1 N1 C15 O1 . . . . -2.7(2) ?
C14 N1 C15 O1 . . . . -167.76(14) ?
C1 N1 C15 N2 . . . . 176.82(14) ?
C14 N1 C15 N2 . . . . 11.8(2) ?
C19 N4 C18 C17 . . . . -0.5(3) ?
C18 N4 C19 C20 . . . . 1.4(3) ?
N4 C19 C20 C21 . . . . -1.2(3) ?
C19 C20 C21 C17 . . . . 0.0(3) ?
C20 C21 C17 C18 . . . . 0.8(3) ?
C20 C21 C17 C16 . . . . -178.34(17) ?
N4 C18 C17 C21 . . . . -0.6(3) ?
N4 C18 C17 C16 . . . . 178.58(18) ?
O2 C16 C17 C21 . . . . 153.62(19) ?
N3 C16 C17 C21 . . . . -26.7(3) ?
O2 C16 C17 C18 . . . . -25.5(3) ?
N3 C16 C17 C18 . . . . 154.25(17) ?
C1 C2 C3 C4 . . . . 7(4) ?
C2 C3 C4 C5 . . . . -6(5) ?
C3 C4 C5 C6 . . . . -1(6) ?
C1 C6 C5 C4 . . . . 5(5) ?
C7 C6 C5 C4 . . . . -175(3) ?
C1 C2 C3A C4A . . . . -8(5) ?
C2 C3A C4A C5A . . . . 7(6) ?
C1 C6 C5A C4A . . . . -1(5) ?
C7 C6 C5A C4A . . . . -177(3) ?
C3A C4A C5A C6 . . . . -3(6) ?

_cod_database_fobs_code 2312150
